data_1535799
loop_
_publ_author_name
'Murashova, E.V.'
'Chudinova, N.N.'

_publ_section_title
;
 Synthesis and structure of a new modification of manganese(II)
 ultraphosphate
;
_journal_name_full 'Zhurnal Neorganicheskoi Khimii'
_journal_page_first 1424
_journal_page_last 1429
_journal_volume 39
_journal_year 1994
_chemical_formula_sum 'Mn O11 P4'
_chemical_name_systematic 'Mn (P4 O11)'
_space_group_IT_number 2
_symmetry_space_group_name_Hall '-P 1'
_symmetry_space_group_name_H-M 'P -1'
_cell_angle_alpha 108.57
_cell_angle_beta 108.93
_cell_angle_gamma 90.34
_cell_formula_units_Z 4
_cell_length_a 9.306
_cell_length_b 9.271
_cell_length_c 10.758
_cell_volume 826.047
_citation_journal_id_ASTM ZNOKAQ
_cod_data_source_file Murashova_ZNOKAQ_1994_1451.cif
_cod_data_source_block Mn1O11P4
_cod_original_cell_volume 826.0469
_cod_original_formula_sum 'Mn1 O11 P4'
_cod_database_code 1535799

loop_
_symmetry_equiv_pos_as_xyz
x,y,z
-x,-y,-z

loop_
_atom_site_label
_atom_site_type_symbol
_atom_site_fract_x
_atom_site_fract_y
_atom_site_fract_z
_atom_site_occupancy
_atom_site_U_iso_or_equiv
O20 O-2 0.5877 -0.2128 0.1011 1 0.0
O15 O-2 0.1838 0.5833 0.3186 1 0.0
O3 O-2 -0.0945 -0.179 0.1831 1 0.0
Mn2 Mn+2 -0.233 0.2258 0.4958 1 0.0
P6 P+5 0.2525 -0.432 -0.0768 1 0.0
P2 P+5 0.0795 0.2356 0.3915 1 0.0
O2 O-2 0.1665 -0.0798 0.3835 1 0.0
O19 O-2 0.6786 0.0468 0.3 1 0.0
P1 P+5 0.0553 -0.086 0.2481 1 0.0
O1 O-2 0.0339 0.0895 0.257 1 0.0
Mn1 Mn+2 0.2703 0.2545 0.0211 1 0.0
O14 O-2 -0.0833 0.4926 0.1672 1 0.0
O17 O-2 0.3052 -0.4918 0.0372 1 0.0
O12 O-2 0.4655 0.4339 0.6477 1 0.0
O5 O-2 0.2593 0.2585 0.4413 1 0.0
O21 O-2 0.2667 0.612 0.6134 1 0.0
O22 O-2 0.5321 0.7021 0.8011 1 0.0
O11 O-2 0.3641 0.1887 0.651 1 0.0
P7 P+5 0.5894 -0.1043 0.2351 1 0.0
O16 O-2 0.114 0.3188 0.127 1 0.0
P5 P+5 0.079 0.4421 0.2339 1 0.0
O10 O-2 0.2611 0.027 0.0383 1 0.0
O8 O-2 0.2617 -0.2522 -0.0346 1 0.0
P8 P+5 0.3996 0.5855 0.7192 1 0.0
P3 P+5 0.2689 -0.1006 0.0883 1 0.0
O6 O-2 0.014 0.2328 0.4962 1 0.0
P4 P+5 0.4145 0.2623 0.5597 1 0.0
O13 O-2 0.5292 0.1939 0.5028 1 0.0
O4 O-2 0.1327 -0.1357 0.129 1 0.0
O9 O-2 0.4102 -0.0916 0.218 1 0.0
O18 O-2 0.3419 -0.4766 -0.1791 1 0.0
O7 O-2 0.033 0.3682 0.3349 1 0.0
